data_4118597
loop_
_publ_author_name
'Natalia B. Shustova'
'Ta-Chung Ong'
'Anthony F. Cozzolino'
'Vladimir K. Michaelis'
'Robert G. Griffin'
'Mircea Dinc\(a'

_publ_section_title
;
 Phenyl Ring Dynamics in a Tetraphenylethylene-Bridged Metal-Organic
 Framework: Implications for the Mechanism of Aggregation-Induced Emission
;
_journal_name_full 'Journal of the American Chemical Society'
_journal_page_first 15061
_journal_page_last 15070
_journal_paper_doi 10.1021/ja306042w
_journal_volume 134
_journal_year 2012
_chemical_formula_moiety 'C26 D20'
_chemical_formula_sum 'C26 D20'
_chemical_formula_weight 352.54
_chemical_name_systematic
; 
 ? 
;
_space_group_IT_number 4
_symmetry_cell_setting monoclinic
_symmetry_space_group_name_Hall 'P 2yb'
_symmetry_space_group_name_H-M 'P 1 21 1'
_atom_sites_solution_hydrogens none
_atom_sites_solution_primary direct
_atom_sites_solution_secondary difmap
_audit_creation_method SHELXL-97
_cell_angle_alpha 90.00
_cell_angle_beta 107.120(13)
_cell_angle_gamma 90.00
_cell_formula_units_Z 2
_cell_length_a 9.837(8)
_cell_length_b 9.489(8)
_cell_length_c 10.720(9)
_cell_measurement_reflns_used 8484
_cell_measurement_temperature 298(2)
_cell_measurement_theta_max 26.35
_cell_measurement_theta_min 2.48
_cell_volume 956.3(14)
_computing_cell_refinement 'SAINT 7.46A (Bruker-AXS, 2010)'
_computing_data_collection 'APEX2 v2010.7.0 (Bruker-AXS, 2010)'
_computing_data_reduction 'SAINT 7.46A (Bruker-AXS, 2010)'
_computing_molecular_graphics 'Bruker SHELXTL'
_computing_publication_material 'Bruker SHELXTL'
_computing_structure_refinement 'SHELXL-97 (Sheldrick, 2008)'
_computing_structure_solution 'SHELXS-97 (Sheldrick, 2008)'
_diffrn_ambient_temperature 298(2)
_diffrn_detector_area_resol_mean 8.3
_diffrn_measured_fraction_theta_full 1.000
_diffrn_measured_fraction_theta_max 1.000
_diffrn_measurement_device_type 'Bruker Smart APEX2 CCD'
_diffrn_measurement_method '\f and \w scans'
_diffrn_radiation_monochromator graphite
_diffrn_radiation_source 'fine-focus sealed tube'
_diffrn_radiation_type MoK\a
_diffrn_radiation_wavelength 0.71073
_diffrn_reflns_av_R_equivalents 0.0305
_diffrn_reflns_av_sigmaI/netI 0.0305
_diffrn_reflns_limit_h_max 12
_diffrn_reflns_limit_h_min -12
_diffrn_reflns_limit_k_max 11
_diffrn_reflns_limit_k_min -11
_diffrn_reflns_limit_l_max 13
_diffrn_reflns_limit_l_min -13
_diffrn_reflns_number 15417
_diffrn_reflns_theta_full 26.35
_diffrn_reflns_theta_max 26.35
_diffrn_reflns_theta_min 1.99
_exptl_absorpt_coefficient_mu 0.065
_exptl_absorpt_correction_T_max 0.9948
_exptl_absorpt_correction_T_min 0.9935
_exptl_absorpt_correction_type multi-scan
_exptl_absorpt_process_details 'SADABS (Scheldrick, 2009)'
_exptl_crystal_colour colorless
_exptl_crystal_density_diffrn 1.224
_exptl_crystal_description plate
_exptl_crystal_F_000 352
_exptl_crystal_size_max 0.10
_exptl_crystal_size_mid 0.10
_exptl_crystal_size_min 0.08
_refine_diff_density_max 0.135
_refine_diff_density_min -0.135
_refine_diff_density_rms 0.030
_refine_ls_abs_structure_details 'Flack H D (1983), Acta Cryst. A39, 876-881'
_refine_ls_abs_structure_Flack 6(10)
_refine_ls_extinction_coef 0.038(4)
_refine_ls_extinction_expression Fc^*^=kFc[1+0.001xFc^2^\l^3^/sin(2\q)]^-1/4^
_refine_ls_extinction_method SHELXL
_refine_ls_goodness_of_fit_ref 1.072
_refine_ls_hydrogen_treatment constr
_refine_ls_matrix_type full
_refine_ls_number_parameters 236
_refine_ls_number_reflns 3902
_refine_ls_number_restraints 1
_refine_ls_restrained_S_all 1.072
_refine_ls_R_factor_all 0.0683
_refine_ls_R_factor_gt 0.0440
_refine_ls_shift/su_max 0.000
_refine_ls_shift/su_mean 0.000
_refine_ls_structure_factor_coef Fsqd
_refine_ls_weighting_details 'calc w=1/[\s^2^(Fo^2^)+(0.0478P)^2^+0.1725P] where P=(Fo^2^+2Fc^2^)/3'
_refine_ls_weighting_scheme calc
_refine_ls_wR_factor_gt 0.1095
_refine_ls_wR_factor_ref 0.1224
_reflns_number_gt 2840
_reflns_number_total 3902
_reflns_threshold_expression >2sigma(I)
_cod_data_source_file ja306042w_si_002.cif
_cod_data_source_block a
_cod_database_code 4118597

loop_
_symmetry_equiv_pos_as_xyz
'x, y, z'
'-x, y+1/2, -z'

loop_
_atom_site_label
_atom_site_type_symbol
_atom_site_fract_x
_atom_site_fract_y
_atom_site_fract_z
_atom_site_U_iso_or_equiv
_atom_site_adp_type
_atom_site_occupancy
_atom_site_symmetry_multiplicity
_atom_site_calc_flag
_atom_site_refinement_flags
C1 C 0.3872(2) 0.0287(2) 0.8005(2) 0.0488(5) Uani 1 1 d .
C2 C 0.2496(2) 0.0629(2) 0.7415(2) 0.0489(5) Uani 1 1 d .
C3 C 0.1832(2) 0.0497(3) 0.5973(2) 0.0524(6) Uani 1 1 d .
C21 C 0.4883(2) -0.0041(3) 0.7236(2) 0.0500(6) Uani 1 1 d .
C22 C 0.5095(2) 0.0921(3) 0.6338(2) 0.0550(6) Uani 1 1 d .
D22 D 0.4607 0.1773 0.6209 0.066 Uiso 1 1 calc R
C26 C 0.5637(3) -0.1293(3) 0.7421(2) 0.0607(6) Uani 1 1 d .
D26 D 0.5528 -0.1933 0.8042 0.073 Uiso 1 1 calc R
C9 C 0.1539(2) 0.1193(2) 0.8149(2) 0.0503(5) Uani 1 1 d .
C5 C 0.0376(3) 0.1469(4) 0.3931(3) 0.0785(8) Uani 1 1 d .
D5 D -0.0184 0.2202 0.3479 0.094 Uiso 1 1 calc R
C15 C 0.4520(3) 0.0222(3) 0.9448(2) 0.0591(6) Uani 1 1 d .
C4 C 0.0989(3) 0.1568(3) 0.5274(3) 0.0619(6) Uani 1 1 d .
D4 D 0.0829 0.2369 0.5711 0.074 Uiso 1 1 calc R
C14 C 0.0169(2) 0.0669(3) 0.7936(2) 0.0586(6) Uani 1 1 d .
D14 D -0.0153 -0.0050 0.7330 0.070 Uiso 1 1 calc R
C23 C 0.6039(3) 0.0614(3) 0.5629(2) 0.0684(7) Uani 1 1 d .
D23 D 0.6187 0.1266 0.5034 0.082 Uiso 1 1 calc R
C12 C -0.0262(3) 0.2255(4) 0.9497(3) 0.0782(8) Uani 1 1 d .
D12 D -0.0855 0.2601 0.9959 0.094 Uiso 1 1 calc R
C13 C -0.0719(3) 0.1193(3) 0.8605(3) 0.0685(7) Uani 1 1 d .
D13 D -0.1631 0.0828 0.8451 0.082 Uiso 1 1 calc R
C20 C 0.3840(4) -0.0452(4) 1.0250(3) 0.0892(10) Uani 1 1 d .
D20 D 0.2952 -0.0865 0.9897 0.107 Uiso 1 1 calc R
C8 C 0.2019(3) -0.0697(3) 0.5287(3) 0.0645(7) Uani 1 1 d .
D8 D 0.2561 -0.1442 0.5735 0.077 Uiso 1 1 calc R
C10 C 0.1982(3) 0.2294(3) 0.9040(2) 0.0617(6) Uani 1 1 d .
D10 D 0.2884 0.2681 0.9183 0.074 Uiso 1 1 calc R
C16 C 0.5855(3) 0.0796(4) 1.0021(3) 0.0760(8) Uani 1 1 d .
D16 D 0.6331 0.1234 0.9496 0.091 Uiso 1 1 calc R
C24 C 0.6755(3) -0.0655(4) 0.5809(3) 0.0741(8) Uani 1 1 d .
D24 D 0.7376 -0.0864 0.5327 0.089 Uiso 1 1 calc R
C17 C 0.6491(4) 0.0733(5) 1.1345(3) 0.1123(14) Uani 1 1 d .
D17 D 0.7379 0.1142 1.1708 0.135 Uiso 1 1 calc R
C11 C 0.1087(3) 0.2809(3) 0.9704(3) 0.0788(8) Uani 1 1 d .
D11 D 0.1392 0.3538 1.0301 0.095 Uiso 1 1 calc R
C19 C 0.4513(7) -0.0502(6) 1.1597(4) 0.133(2) Uani 1 1 d .
D19 D 0.4055 -0.0935 1.2140 0.160 Uiso 1 1 calc R
C25 C 0.6551(3) -0.1606(3) 0.6696(3) 0.0712(8) Uani 1 1 d .
D25 D 0.7028 -0.2465 0.6811 0.085 Uiso 1 1 calc R
C7 C 0.1411(3) -0.0795(4) 0.3950(3) 0.0795(9) Uani 1 1 d .
D7 D 0.1553 -0.1598 0.3507 0.095 Uiso 1 1 calc R
C6 C 0.0594(3) 0.0298(4) 0.3274(3) 0.0824(9) Uani 1 1 d .
D6 D 0.0193 0.0237 0.2375 0.099 Uiso 1 1 calc R
C18 C 0.5823(8) 0.0072(7) 1.2122(4) 0.148(3) Uani 1 1 d .
D18 D 0.6263 0.0012 1.3016 0.178 Uiso 1 1 calc R

loop_
_atom_site_aniso_label
_atom_site_aniso_U_11
_atom_site_aniso_U_22
_atom_site_aniso_U_33
_atom_site_aniso_U_23
_atom_site_aniso_U_13
_atom_site_aniso_U_12
C1 0.0516(12) 0.0460(13) 0.0503(13) 0.0005(10) 0.0174(10) 0.0008(10)
C2 0.0503(11) 0.0442(13) 0.0545(13) -0.0023(11) 0.0190(10) -0.0014(10)
C3 0.0437(11) 0.0586(15) 0.0545(13) -0.0078(12) 0.0135(10) -0.0075(11)
C21 0.0450(11) 0.0599(14) 0.0434(12) -0.0026(11) 0.0101(9) 0.0002(10)
C22 0.0562(13) 0.0602(15) 0.0487(13) 0.0009(12) 0.0156(10) 0.0009(11)
C26 0.0613(14) 0.0606(15) 0.0596(15) 0.0038(13) 0.0168(12) 0.0076(12)
C9 0.0499(12) 0.0470(13) 0.0551(13) 0.0023(11) 0.0170(10) 0.0042(10)
C5 0.0708(17) 0.092(2) 0.0639(18) 0.0061(17) 0.0057(13) -0.0043(16)
C15 0.0674(15) 0.0618(15) 0.0502(13) 0.0054(12) 0.0207(11) 0.0180(12)
C4 0.0577(13) 0.0620(15) 0.0629(15) -0.0015(13) 0.0128(12) -0.0025(12)
C14 0.0574(13) 0.0517(14) 0.0698(16) -0.0026(12) 0.0236(11) -0.0043(12)
C23 0.0700(15) 0.0848(19) 0.0540(15) -0.0001(14) 0.0238(12) -0.0022(15)
C12 0.0756(19) 0.096(2) 0.0718(18) 0.0043(17) 0.0354(15) 0.0268(17)
C13 0.0575(14) 0.0781(19) 0.0767(18) 0.0111(16) 0.0304(13) 0.0071(14)
C20 0.116(3) 0.090(2) 0.076(2) 0.0269(17) 0.050(2) 0.0286(19)
C8 0.0555(13) 0.0580(14) 0.0748(17) -0.0197(14) 0.0113(12) -0.0062(12)
C10 0.0550(13) 0.0608(15) 0.0678(16) -0.0124(13) 0.0158(12) 0.0032(12)
C16 0.0719(16) 0.091(2) 0.0572(16) -0.0129(15) 0.0066(13) 0.0199(16)
C24 0.0633(16) 0.104(2) 0.0576(16) -0.0093(17) 0.0227(13) 0.0090(16)
C17 0.116(3) 0.134(3) 0.062(2) -0.031(2) -0.0123(19) 0.051(3)
C11 0.086(2) 0.0744(18) 0.0760(19) -0.0195(16) 0.0243(16) 0.0164(16)
C19 0.215(5) 0.126(4) 0.083(3) 0.049(3) 0.084(3) 0.083(4)
C25 0.0634(15) 0.0782(19) 0.0713(18) -0.0115(16) 0.0188(14) 0.0173(14)
C7 0.0786(18) 0.087(2) 0.0709(19) -0.0339(17) 0.0184(15) -0.0190(17)
C6 0.0742(17) 0.105(3) 0.0585(16) -0.0112(18) 0.0046(14) -0.0189(18)
C18 0.214(6) 0.174(5) 0.049(2) 0.010(3) 0.027(3) 0.124(5)

loop_
_atom_type_symbol
_atom_type_description
_atom_type_scat_dispersion_real
_atom_type_scat_dispersion_imag
_atom_type_scat_source
C C 0.0033 0.0016 'International Tables Vol C Tables 4.2.6.8 and 6.1.1.4'
D D 0.0000 0.0000 'International Tables Vol C Tables 4.2.6.8 and 6.1.1.4'

loop_
_geom_angle_atom_site_label_1
_geom_angle_atom_site_label_2
_geom_angle_atom_site_label_3
_geom_angle
C2 C1 C15 123.88(19)
C2 C1 C21 121.8(2)
C15 C1 C21 114.33(19)
C1 C2 C9 122.6(2)
C1 C2 C3 122.32(19)
C9 C2 C3 115.07(19)
C4 C3 C8 117.5(2)
C4 C3 C2 120.5(2)
C8 C3 C2 122.0(2)
C26 C21 C22 118.8(2)
C26 C21 C1 120.9(2)
C22 C21 C1 120.3(2)
C21 C22 C23 120.1(2)
C25 C26 C21 120.9(3)
C14 C9 C10 118.2(2)
C14 C9 C2 121.1(2)
C10 C9 C2 120.7(2)
C6 C5 C4 120.2(3)
C16 C15 C20 118.2(3)
C16 C15 C1 120.2(2)
C20 C15 C1 121.6(3)
C3 C4 C5 121.3(3)
C13 C14 C9 121.2(2)
C24 C23 C22 120.1(3)
C13 C12 C11 119.6(3)
C12 C13 C14 120.1(3)
C15 C20 C19 119.0(4)
C7 C8 C3 121.2(3)
C11 C10 C9 120.1(3)
C17 C16 C15 121.6(3)
C25 C24 C23 119.9(3)
C18 C17 C16 119.9(4)
C10 C11 C12 120.8(3)
C18 C19 C20 121.1(5)
C24 C25 C26 120.1(3)
C6 C7 C8 120.1(3)
C5 C6 C7 119.7(3)
C17 C18 C19 120.1(4)

loop_
_geom_bond_atom_site_label_1
_geom_bond_atom_site_label_2
_geom_bond_distance
C1 C2 1.354(3)
C1 C15 1.491(3)
C1 C21 1.499(3)
C2 C9 1.492(3)
C2 C3 1.496(3)
C3 C4 1.385(4)
C3 C8 1.392(4)
C21 C26 1.384(3)
C21 C22 1.386(3)
C22 C23 1.392(4)
C26 C25 1.384(4)
C9 C14 1.391(3)
C9 C10 1.396(3)
C5 C6 1.366(5)
C5 C4 1.391(4)
C15 C16 1.387(4)
C15 C20 1.390(4)
C14 C13 1.376(3)
C23 C24 1.380(4)
C12 C13 1.370(4)
C12 C11 1.382(4)
C20 C19 1.401(6)
C8 C7 1.384(4)
C10 C11 1.375(4)
C16 C17 1.374(4)
C24 C25 1.368(4)
C17 C18 1.357(7)
C19 C18 1.359(8)
C7 C6 1.380(5)
